data_4134463
loop_
_publ_author_name
'Chen, Lizhuang'
'Liao, Wei-Qiang'
'Ai, Yong'
'Li, Junyi'
'Deng, Siyu'
'Hou, Yunlong'
'Tang, Yuan-Yuan'

_publ_section_title
;
 Precise Molecular Design Toward Organic-Inorganic Zinc Chloride
 ABX<sub>3</sub> Ferroelectrics.
;
_journal_issue 13
_journal_name_full 'Journal of the American Chemical Society'
_journal_page_first 6236
_journal_page_last 6243
_journal_paper_doi 10.1021/jacs.0c00315
_journal_volume 142
_journal_year 2020
_chemical_formula_moiety 'Cl3 Zn, C4 H11 I N'
_chemical_formula_sum 'C4 H11 Cl3 I N Zn'
_chemical_formula_weight 371.76
_space_group_crystal_system orthorhombic
_space_group_IT_number 26
_space_group_name_Hall 'P 2c -2'
_space_group_name_H-M_alt 'P m c 21'
_atom_sites_solution_hydrogens difmap
_audit_creation_method SHELXL-2014/7
_cell_angle_alpha 90
_cell_angle_beta 90
_cell_angle_gamma 90
_cell_formula_units_Z 4
_cell_length_a 7.1740(3)
_cell_length_b 9.1468(4)
_cell_length_c 17.7179(6)
_cell_measurement_reflns_used 4606
_cell_measurement_temperature 293(2)
_cell_measurement_theta_max 30.2060
_cell_measurement_theta_min 2.4850
_cell_volume 1162.63(8)
_computing_structure_refinement 'SHELXL-2014/7 (Sheldrick, 2014)'
_diffrn_ambient_temperature 293(2)
_diffrn_measured_fraction_theta_full 0.998
_diffrn_measured_fraction_theta_max 0.998
_diffrn_measurement_device_type 'XtaLAB Synergy R, DW system, HyPix'
_diffrn_measurement_method 'four-circle diffractometer'
_diffrn_radiation_type MoK\a
_diffrn_radiation_wavelength 0.71073
_diffrn_reflns_av_R_equivalents 0.0345
_diffrn_reflns_av_unetI/netI 0.0349
_diffrn_reflns_Laue_measured_fraction_full 0.998
_diffrn_reflns_Laue_measured_fraction_max 0.998
_diffrn_reflns_limit_h_max 9
_diffrn_reflns_limit_h_min -8
_diffrn_reflns_limit_k_max 11
_diffrn_reflns_limit_k_min -10
_diffrn_reflns_limit_l_max 22
_diffrn_reflns_limit_l_min -20
_diffrn_reflns_number 6091
_diffrn_reflns_point_group_measured_fraction_full 0.892
_diffrn_reflns_point_group_measured_fraction_max 0.866
_diffrn_reflns_theta_full 25.242
_diffrn_reflns_theta_max 26.745
_diffrn_reflns_theta_min 2.506
_diffrn_source 'Rotating-anode X-ray tube'
_exptl_absorpt_coefficient_mu 5.400
_exptl_absorpt_correction_T_max 1.00000
_exptl_absorpt_correction_T_min 0.31373
_exptl_absorpt_correction_type multi-scan
_exptl_absorpt_process_details 'CrysAlisPro 1.171.39.46 (Rigaku OD, 2018)'
_exptl_crystal_colour Colourless
_exptl_crystal_density_diffrn 2.124
_exptl_crystal_description Prism
_exptl_crystal_F_000 704
_exptl_crystal_size_max 0.210
_exptl_crystal_size_mid 0.200
_exptl_crystal_size_min 0.200
_refine_diff_density_max 0.672
_refine_diff_density_min -2.312
_refine_diff_density_rms 0.376
_refine_ls_abs_structure_details
;
 Flack x determined using 773 quotients [(I+)-(I-)]/[(I+)+(I-)]
 (Parsons, Flack and Wagner, Acta Cryst. B69 (2013) 249-259).
;
_refine_ls_abs_structure_Flack 0.036(17)
_refine_ls_extinction_method none
_refine_ls_goodness_of_fit_ref 1.174
_refine_ls_hydrogen_treatment constr
_refine_ls_matrix_type full
_refine_ls_number_parameters 115
_refine_ls_number_reflns 2327
_refine_ls_number_restraints 7
_refine_ls_restrained_S_all 1.174
_refine_ls_R_factor_all 0.0548
_refine_ls_R_factor_gt 0.0512
_refine_ls_shift/su_max 0.000
_refine_ls_shift/su_mean 0.000
_refine_ls_structure_factor_coef Fsqd
_refine_ls_weighting_details 'w=1/[\s^2^(Fo^2^)+(0.0753P)^2^+0.3565P] where P=(Fo^2^+2Fc^2^)/3'
_refine_ls_weighting_scheme calc
_refine_ls_wR_factor_gt 0.1217
_refine_ls_wR_factor_ref 0.1234
_reflns_Friedel_coverage 0.679
_reflns_Friedel_fraction_full 0.778
_reflns_Friedel_fraction_max 0.726
_reflns_number_gt 2129
_reflns_number_total 2327
_reflns_threshold_expression 'I > 2\s(I)'
_cod_data_source_file ja0c00315_si_008.cif
_cod_data_source_block '[(CH3)3NCH2I]ZnCl3-293K'
_cod_depositor_comments 'Adding full bibliography for 4134460--4134466.cif.'
_cod_database_code 4134463
_shelx_shelxl_version_number 2014/7
_shelx_space_group_comment
;
The symmetry employed for this shelxl refinement is uniquely defined
by the following loop, which should always be used as a source of
symmetry information in preference to the above space-group names.
They are only intended as comments.
;
_shelx_estimated_absorpt_t_min 0.397
_shelx_estimated_absorpt_t_max 0.411

loop_
_space_group_symop_operation_xyz
'x, y, z'
'-x, -y, z+1/2'
'x, -y, z+1/2'
'-x, y, z'

loop_
_atom_site_label
_atom_site_type_symbol
_atom_site_fract_x
_atom_site_fract_y
_atom_site_fract_z
_atom_site_U_iso_or_equiv
_atom_site_adp_type
_atom_site_occupancy
_atom_site_site_symmetry_order
_atom_site_calc_flag
_atom_site_refinement_flags_posn
_atom_site_refinement_flags_adp
_atom_site_refinement_flags_occupancy
_atom_site_disorder_assembly
_atom_site_disorder_group
Zn1 Zn 0.0000 0.64244(14) 0.32321(8) 0.0311(3) Uani 1 2 d S T P . .
Zn2 Zn 0.5000 0.73754(13) 0.36380(8) 0.0294(3) Uani 1 2 d S T P . .
I1 I 0.5000 0.84621(16) 0.74260(9) 0.0890(5) Uani 1 2 d S T P . .
I2 I 0.0563(4) 0.0862(3) 0.60705(11) 0.1029(11) Uani 0.5 1 d . . P . .
Cl1 Cl 0.0000 0.4357(4) 0.2562(2) 0.0436(7) Uani 1 2 d S T P . .
Cl2 Cl 0.0000 0.6452(4) 0.44762(19) 0.0413(7) Uani 1 2 d S T P . .
Cl3 Cl 0.2543(2) 0.7786(2) 0.27858(12) 0.0357(5) Uani 1 1 d . . . . .
Cl4 Cl 0.5000 0.5057(3) 0.39946(19) 0.0381(6) Uani 1 2 d S T P . .
Cl5 Cl 0.5000 0.9177(3) 0.4485(2) 0.0416(7) Uani 1 2 d S T P . .
N1 N 0.5000 0.5921(13) 0.6306(6) 0.038(2) Uani 1 2 d S T P . .
N2 N 0.0000 0.1524(10) 0.4380(7) 0.037(2) Uani 1 2 d S T P . .
C1 C 0.5000 0.6236(16) 0.7142(7) 0.040(3) Uani 1 2 d S TU P . .
H1A H 0.3910 0.5775 0.7359 0.048 Uiso 1 1 d R U . . .
C2 C 0.3316(14) 0.6487(16) 0.5922(7) 0.060(3) Uani 1 1 d . . . . .
H2A H 0.3117 0.7517 0.6027 0.090 Uiso 1 1 d R U . . .
H2B H 0.3468 0.6347 0.5385 0.090 Uiso 1 1 d R U . . .
H2C H 0.2255 0.5927 0.6096 0.090 Uiso 1 1 d R U . . .
C3 C 0.5000 0.434(2) 0.6231(11) 0.081(6) Uani 1 2 d S T P . .
H3A H 0.5000 0.4098 0.5700 0.121 Uiso 1 2 d R U P . .
H3B H 0.6100 0.3939 0.6468 0.121 Uiso 1 1 d R U . . .
C4 C 0.0000 0.0275(17) 0.4929(10) 0.054(4) Uani 1 2 d S T P . .
H4A H -0.1060 -0.0327 0.4856 0.064 Uiso 1 1 d R U . . .
C5 C 0.1700(15) 0.2454(11) 0.4441(10) 0.065(3) Uani 1 1 d . . . . .
H5A H 0.1717 0.3219 0.4062 0.097 Uiso 1 1 d R U . . .
H5B H 0.1672 0.2892 0.4938 0.097 Uiso 1 1 d R U . . .
H5C H 0.2805 0.1854 0.4391 0.097 Uiso 1 1 d R U . . .
C6 C 0.0000 0.0828(19) 0.3635(13) 0.076(5) Uani 1 2 d S T P . .
H6A H 0.0000 0.1564 0.3242 0.115 Uiso 1 2 d R U P . .
H6B H 0.1100 0.0222 0.3587 0.115 Uiso 1 1 d R U . . .

loop_
_atom_site_aniso_label
_atom_site_aniso_U_11
_atom_site_aniso_U_22
_atom_site_aniso_U_33
_atom_site_aniso_U_23
_atom_site_aniso_U_13
_atom_site_aniso_U_12
Zn1 0.0245(6) 0.0328(7) 0.0360(7) -0.0030(5) 0.000 0.000
Zn2 0.0275(6) 0.0268(6) 0.0340(7) 0.0002(5) 0.000 0.000
I1 0.1254(13) 0.0626(8) 0.0791(10) -0.0228(7) 0.000 0.000
I2 0.130(3) 0.1337(18) 0.0454(8) 0.0024(10) -0.0030(10) 0.0047(14)
Cl1 0.0405(16) 0.0377(16) 0.0526(19) -0.0118(14) 0.000 0.000
Cl2 0.0399(15) 0.0506(19) 0.0334(16) -0.0013(13) 0.000 0.000
Cl3 0.0199(9) 0.0452(11) 0.0419(11) 0.0092(9) -0.0020(7) -0.0017(7)
Cl4 0.0404(15) 0.0277(14) 0.0462(17) 0.0022(12) 0.000 0.000
Cl5 0.0429(16) 0.0325(15) 0.0493(18) -0.0083(13) 0.000 0.000
N1 0.038(6) 0.048(7) 0.029(5) 0.002(4) 0.000 0.000
N2 0.028(5) 0.025(5) 0.057(7) -0.011(5) 0.000 0.000
C1 0.031(6) 0.063(7) 0.027(6) 0.003(5) 0.000 0.000
C2 0.036(5) 0.101(10) 0.043(6) 0.011(5) -0.008(4) 0.012(5)
C3 0.15(2) 0.057(11) 0.039(10) 0.002(7) 0.000 0.000
C4 0.053(8) 0.037(8) 0.071(11) 0.010(7) 0.000 0.000
C5 0.042(6) 0.036(5) 0.117(11) -0.005(6) -0.004(7) -0.014(4)
C6 0.116(15) 0.044(9) 0.070(12) -0.012(9) 0.000 0.000

loop_
_atom_type_symbol
_atom_type_description
_atom_type_scat_dispersion_real
_atom_type_scat_dispersion_imag
_atom_type_scat_source
C C 0.0033 0.0016 'International Tables Vol C Tables 4.2.6.8 and 6.1.1.4'
H H 0.0000 0.0000 'International Tables Vol C Tables 4.2.6.8 and 6.1.1.4'
N N 0.0061 0.0033 'International Tables Vol C Tables 4.2.6.8 and 6.1.1.4'
Cl Cl 0.1484 0.1585 'International Tables Vol C Tables 4.2.6.8 and 6.1.1.4'
I I -0.4742 1.8119 'International Tables Vol C Tables 4.2.6.8 and 6.1.1.4'
Zn Zn 0.2839 1.4301 'International Tables Vol C Tables 4.2.6.8 and 6.1.1.4'

loop_
_geom_angle_atom_site_label_1
_geom_angle_atom_site_label_2
_geom_angle_atom_site_label_3
_geom_angle
_geom_angle_site_symmetry_1
_geom_angle_site_symmetry_3
_geom_angle_publ_flag
Cl2 Zn1 Cl1 122.79(15) . . ?
Cl2 Zn1 Cl3 109.33(9) . 4 ?
Cl1 Zn1 Cl3 105.68(9) . 4 ?
Cl2 Zn1 Cl3 109.33(9) . . ?
Cl1 Zn1 Cl3 105.68(9) . . ?
Cl3 Zn1 Cl3 102.07(11) 4 . ?
Cl4 Zn2 Cl5 121.10(14) . . ?
Cl4 Zn2 Cl3 109.66(8) . 4_655 ?
Cl5 Zn2 Cl3 108.31(9) . 4_655 ?
Cl4 Zn2 Cl3 109.66(8) . . ?
Cl5 Zn2 Cl3 108.31(9) . . ?
Cl3 Zn2 Cl3 97.14(11) 4_655 . ?
I2 I2 C4 79.06(12) 4 . ?
Zn1 Cl3 Zn2 106.36(9) . . ?
C3 N1 C2 107.9(9) . 4_655 ?
C3 N1 C2 107.9(9) . . ?
C2 N1 C2 109.5(12) 4_655 . ?
C3 N1 C1 106.2(12) . . ?
C2 N1 C1 112.6(7) 4_655 . ?
C2 N1 C1 112.6(7) . . ?
C6 N2 C5 108.3(10) . . ?
C6 N2 C5 108.3(9) . 4 ?
C5 N2 C5 109.8(11) . 4 ?
C6 N2 C4 104.7(12) . . ?
C5 N2 C4 112.8(8) . . ?
C5 N2 C4 112.8(8) 4 . ?
N1 C1 I1 114.9(9) . . ?
N2 C4 I2 115.1(10) . 4 ?
N2 C4 I2 115.1(10) . . ?
I2 C4 I2 21.9(2) 4 . ?

loop_
_geom_bond_atom_site_label_1
_geom_bond_atom_site_label_2
_geom_bond_distance
_geom_bond_site_symmetry_2
_geom_bond_publ_flag
Zn1 Cl2 2.204(4) . ?
Zn1 Cl1 2.233(4) . ?
Zn1 Cl3 2.346(2) 4 ?
Zn1 Cl3 2.346(2) . ?
Zn2 Cl4 2.213(3) . ?
Zn2 Cl5 2.228(4) . ?
Zn2 Cl3 2.351(2) 4_655 ?
Zn2 Cl3 2.351(2) . ?
I1 C1 2.097(15) . ?
I2 I2 0.808(5) 4 ?
I2 C4 2.130(18) . ?
N1 C3 1.45(2) . ?
N1 C2 1.479(11) 4_655 ?
N1 C2 1.479(11) . ?
N1 C1 1.510(17) . ?
N2 C6 1.47(2) . ?
N2 C5 1.491(11) . ?
N2 C5 1.491(11) 4 ?
N2 C4 1.501(19) . ?
C4 I2 2.130(18) 4 ?

loop_
_geom_torsion_atom_site_label_1
_geom_torsion_atom_site_label_2
_geom_torsion_atom_site_label_3
_geom_torsion_atom_site_label_4
_geom_torsion
_geom_torsion_site_symmetry_1
_geom_torsion_site_symmetry_2
_geom_torsion_site_symmetry_3
_geom_torsion_site_symmetry_4
_geom_torsion_publ_flag
C3 N1 C1 I1 180.000(3) . . . . ?
C2 N1 C1 I1 62.2(8) 4_655 . . . ?
C2 N1 C1 I1 -62.2(8) . . . . ?
C6 N2 C4 I2 -167.9(2) . . . 4 ?
C5 N2 C4 I2 74.6(8) . . . 4 ?
C5 N2 C4 I2 -50.4(9) 4 . . 4 ?
C6 N2 C4 I2 167.9(2) . . . . ?
C5 N2 C4 I2 50.4(9) . . . . ?
C5 N2 C4 I2 -74.6(8) 4 . . . ?
